data_7217243
loop_
_publ_author_name
'Khullar, Sadhika'
'Mandal, Sanjay'

_publ_section_title
;
 Non-hydrothermal synthesis, structural characterization and
 thermochemistry of water soluble and neutral coordination polymers of
 Zn(II) and Cd(II): precursors for the submicron-sized crystalline ZnO/CdO
;
_journal_name_full 'RSC Advances'
_journal_paper_doi 10.1039/C4RA03928A
_journal_year 2014
_chemical_formula_moiety 'C40 H42 N6 O8 Cd2, 2(H2O)'
_chemical_formula_sum 'C40 H46 Cd2 N6 O10'
_chemical_formula_weight 999.66
_chemical_name_common '[Cd2(bpata)2(adc)2]n'
_space_group_crystal_system orthorhombic
_space_group_IT_number 61
_space_group_name_Hall '-P 2ac 2ab'
_space_group_name_H-M_alt 'P b c a'
_symmetry_space_group_name_Hall '-P 2ac 2ab'
_symmetry_space_group_name_H-M 'P b c a'
_atom_sites_solution_hydrogens geom
_atom_sites_solution_primary direct
_atom_sites_solution_secondary difmap
_cell_angle_alpha 90
_cell_angle_beta 90
_cell_angle_gamma 90
_cell_formula_units_Z 4
_cell_length_a 14.056(5)
_cell_length_b 13.731(4)
_cell_length_c 22.565(8)
_cell_measurement_reflns_used 4536
_cell_measurement_temperature 296.(2)
_cell_measurement_theta_max 23.1002
_cell_measurement_theta_min 2.7517
_cell_volume 4355(3)
_computing_cell_refinement 'SAINT V7.68A (Bruker AXS, 2009)'
_computing_data_collection 'Bruker Instrument Service v2012.12.0.2'
_computing_data_reduction 'SAINT V7.68A (Bruker AXS, 2009)'
_computing_molecular_graphics 'SHELXTL (Bruker AXS)'
_computing_publication_material 'SHELXTL (Bruker AXS)'
_computing_structure_refinement 'SHELXL-97 (Sheldrick, 2008)'
_computing_structure_solution 'SHELXS-97 (Sheldrick, 2008)'
_diffrn_ambient_temperature 296.(2)
_diffrn_detector_area_resol_mean 8.3333
_diffrn_measured_fraction_theta_full 0.974
_diffrn_measured_fraction_theta_max 0.974
_diffrn_measurement_device_type 'Bruker kappa Apex2'
_diffrn_measurement_method 'phi and omega scans'
_diffrn_radiation_monochromator graphite
_diffrn_radiation_type 'Mo K\a'
_diffrn_radiation_wavelength 0.71073
_diffrn_reflns_av_R_equivalents 0.1244
_diffrn_reflns_av_sigmaI/netI 0.0913
_diffrn_reflns_limit_h_max 15
_diffrn_reflns_limit_h_min -16
_diffrn_reflns_limit_k_max 10
_diffrn_reflns_limit_k_min -15
_diffrn_reflns_limit_l_max 26
_diffrn_reflns_limit_l_min -26
_diffrn_reflns_number 24391
_diffrn_reflns_theta_full 25.12
_diffrn_reflns_theta_max 25.12
_diffrn_reflns_theta_min 1.80
_diffrn_source 'sealed tube'
_diffrn_source_type 'fine focus'
_exptl_absorpt_coefficient_mu 1.037
_exptl_absorpt_correction_T_max 0.7452
_exptl_absorpt_correction_T_min 0.6917
_exptl_absorpt_correction_type multi-scan
_exptl_absorpt_process_details 'SADABS V2008/1 (Bruker AXS)'
_exptl_crystal_colour colourless
_exptl_crystal_density_diffrn 1.525
_exptl_crystal_density_method 'not measured'
_exptl_crystal_description block
_exptl_crystal_F_000 2032
_exptl_crystal_size_max 0.20
_exptl_crystal_size_mid 0.18
_exptl_crystal_size_min 0.15
_refine_diff_density_max 0.464
_refine_diff_density_min -0.912
_refine_ls_extinction_method none
_refine_ls_goodness_of_fit_ref 0.869
_refine_ls_hydrogen_treatment mixed
_refine_ls_matrix_type full
_refine_ls_number_parameters 268
_refine_ls_number_reflns 3791
_refine_ls_number_restraints 0
_refine_ls_restrained_S_all 0.869
_refine_ls_R_factor_all 0.0889
_refine_ls_R_factor_gt 0.0429
_refine_ls_shift/su_max 0.029
_refine_ls_shift/su_mean 0.001
_refine_ls_structure_factor_coef Fsqd
_refine_ls_weighting_details 'calc w=1/[\s^2^(Fo^2^)+(0.0378P)^2^+0.0000P] where P=(Fo^2^+2Fc^2^)/3'
_refine_ls_weighting_scheme calc
_refine_ls_wR_factor_gt 0.0789
_refine_ls_wR_factor_ref 0.0924
_reflns_number_gt 2165
_reflns_number_total 3791
_reflns_threshold_expression >2sigma(I)
_cod_data_source_file c4ra03928a2.cif
_cod_data_source_block 7
_cod_original_cell_volume 4355.(3)
_cod_database_code 7217243

loop_
_space_group_symop_operation_xyz
'x, y, z'
'x+1/2, -y+1/2, -z'
'-x, y+1/2, -z+1/2'
'-x+1/2, -y, z+1/2'
'-x, -y, -z'
'-x-1/2, y-1/2, z'
'x, -y-1/2, z-1/2'
'x-1/2, y, -z-1/2'

loop_
_atom_site_type_symbol
_atom_site_label
_atom_site_fract_x
_atom_site_fract_y
_atom_site_fract_z
_atom_site_U_iso_or_equiv
_atom_site_adp_type
_atom_site_calc_flag
_atom_site_refinement_flags
_atom_site_occupancy
Cd Cd1 1.00887(2) 0.82538(2) 0.110514(15) 0.03613(14) Uani d . 1
O O5 0.0764(4) 0.9332(3) 0.3033(2) 0.1170(17) Uani d G 1
H H5C 0.0252 0.9366 0.2834 0.175 Uiso d G 1
H H5D 0.1081 0.9854 0.2987 0.175 Uiso d G 1
O O1 1.1195(2) 0.7076(2) 0.12255(15) 0.0526(10) Uani d . 1
O O2 1.0220(3) 0.5796(2) 0.13307(18) 0.0692(12) Uani d . 1
O O3 1.1313(2) 0.9246(2) 0.07893(18) 0.0601(10) Uani d . 1
O O4 1.1088(3) 0.9304(2) 0.17516(18) 0.0659(11) Uani d . 1
N N1 0.8524(3) 0.9070(2) 0.08972(19) 0.0403(10) Uani d . 1
C C10 0.8190(3) 0.8015(3) 0.1800(2) 0.0365(12) Uani d . 1
N N3 0.9561(3) 0.7664(3) 0.02262(17) 0.0458(11) Uani d . 1
C C1 0.8414(4) 1.0139(3) 0.1092(3) 0.0599(16) Uani d . 1
C C2 0.7455(4) 1.0563(4) 0.0879(3) 0.094(2) Uani d . 1
H H2A 0.6948 1.0134 0.0993 0.142 Uiso calc R 1
H H2B 0.7464 1.063 0.0456 0.142 Uiso calc R 1
H H2C 0.7357 1.119 0.1058 0.142 Uiso calc R 1
C C3 0.8513(4) 1.0198(3) 0.1758(3) 0.0775(19) Uani d . 1
H H3A 0.9114 0.9926 0.1875 0.116 Uiso calc R 1
H H3B 0.8007 0.9838 0.1942 0.116 Uiso calc R 1
H H3C 0.8482 1.0867 0.1881 0.116 Uiso calc R 1
C C4 0.9239(4) 1.0718(3) 0.0799(3) 0.0764(18) Uani d . 1
H H4A 0.9261 1.1364 0.0962 0.115 Uiso calc R 1
H H4B 0.9135 1.0756 0.0379 0.115 Uiso calc R 1
H H4C 0.9831 1.0393 0.0875 0.115 Uiso calc R 1
C C5 0.7850(3) 0.8422(3) 0.1217(2) 0.0450(14) Uani d . 1
H H5A 0.7692 0.788 0.0959 0.054 Uiso calc R 1
H H5B 0.7268 0.8783 0.1289 0.054 Uiso calc R 1
C C6 0.7570(4) 0.7822(4) 0.2257(3) 0.0618(16) Uani d . 1
H H6 0.6929 0.7979 0.2221 0.074 Uiso calc R 1
C C7 0.7899(5) 0.7400(4) 0.2763(3) 0.0774(19) Uani d . 1
H H7 0.7488 0.7276 0.3077 0.093 Uiso calc R 1
C C8 0.8836(5) 0.7162(4) 0.2804(3) 0.079(2) Uani d . 1
H H8 0.9065 0.6852 0.3141 0.095 Uiso calc R 1
C C9 0.9438(4) 0.7379(4) 0.2348(3) 0.0605(16) Uani d . 1
H H9 1.0081 0.7231 0.2383 0.073 Uiso calc R 1
N N2 0.9114(3) 0.7807(3) 0.18468(17) 0.0420(10) Uani d . 1
C C11 0.8363(4) 0.8945(3) 0.0252(2) 0.0525(15) Uani d . 1
H H11A 0.8647 0.9492 0.0045 0.063 Uiso calc R 1
H H11B 0.7683 0.8963 0.0176 0.063 Uiso calc R 1
C C12 0.8758(4) 0.8023(3) -0.0001(2) 0.0453(14) Uani d . 1
C C13 0.9960(4) 0.6879(4) -0.0028(3) 0.0680(18) Uani d . 1
H H13 1.0519 0.6632 0.0133 0.082 Uiso calc R 1
C C14 0.9581(6) 0.6432(4) -0.0511(3) 0.082(2) Uani d . 1
H H14 0.9879 0.5895 -0.068 0.099 Uiso calc R 1
C C15 0.8755(6) 0.6789(5) -0.0744(3) 0.093(2) Uani d . 1
H H15 0.8484 0.6493 -0.1074 0.111 Uiso calc R 1
C C16 0.8322(4) 0.7587(4) -0.0490(3) 0.0715(18) Uani d . 1
H H16 0.7754 0.7829 -0.0641 0.086 Uiso calc R 1
C C17 1.1013(4) 0.6178(4) 0.1310(2) 0.0490(14) Uani d . 1
C C18 1.1879(4) 0.5571(3) 0.1351(2) 0.0496(14) Uani d . 1
C C19 1.2587(4) 0.5115(3) 0.1345(2) 0.0485(14) Uani d . 1
C C20 1.1540(4) 0.9516(3) 0.1306(3) 0.0493(15) Uani d . 1

loop_
_atom_site_aniso_label
_atom_site_aniso_U_11
_atom_site_aniso_U_22
_atom_site_aniso_U_33
_atom_site_aniso_U_12
_atom_site_aniso_U_13
_atom_site_aniso_U_23
Cd1 0.0347(2) 0.0336(2) 0.0400(3) -0.00185(16) 0.00145(18) -0.00039(16)
O5 0.140(5) 0.119(4) 0.092(4) 0.056(3) -0.007(4) -0.010(3)
O1 0.041(2) 0.0339(18) 0.083(3) 0.0039(16) -0.0042(19) -0.0013(18)
O2 0.042(2) 0.055(2) 0.110(3) -0.0037(19) 0.004(2) 0.009(2)
O3 0.062(3) 0.054(2) 0.064(3) -0.0211(19) -0.007(2) 0.009(2)
O4 0.069(3) 0.064(2) 0.065(3) -0.028(2) 0.014(2) -0.004(2)
N1 0.043(3) 0.027(2) 0.051(3) 0.0056(18) 0.006(2) 0.0060(19)
C10 0.037(3) 0.027(3) 0.046(4) 0.003(2) 0.009(3) 0.004(2)
N3 0.055(3) 0.039(3) 0.043(3) 0.005(2) -0.009(2) -0.006(2)
C1 0.064(4) 0.026(3) 0.090(5) 0.011(3) 0.009(4) 0.005(3)
C2 0.085(5) 0.055(4) 0.143(6) 0.035(3) 0.012(4) 0.021(4)
C3 0.117(5) 0.040(3) 0.076(5) 0.012(3) 0.018(4) -0.014(3)
C4 0.082(5) 0.034(3) 0.113(5) -0.009(3) 0.014(4) 0.016(3)
C5 0.028(3) 0.037(3) 0.070(4) 0.001(2) 0.006(3) 0.005(3)
C6 0.070(4) 0.049(3) 0.067(4) -0.003(3) 0.027(4) 0.011(3)
C7 0.088(5) 0.071(4) 0.073(5) 0.002(4) 0.037(4) 0.021(4)
C8 0.099(6) 0.088(4) 0.051(5) 0.014(4) 0.021(4) 0.030(3)
C9 0.060(4) 0.065(4) 0.057(4) 0.016(3) 0.001(4) 0.007(3)
N2 0.046(3) 0.042(2) 0.038(3) 0.005(2) 0.006(2) 0.003(2)
C11 0.051(4) 0.047(3) 0.059(4) 0.005(3) -0.007(3) 0.013(3)
C12 0.055(4) 0.039(3) 0.041(4) -0.016(3) -0.002(3) 0.010(3)
C13 0.087(5) 0.061(4) 0.056(4) 0.015(4) -0.010(4) -0.015(3)
C14 0.136(6) 0.052(4) 0.059(5) 0.008(4) -0.010(5) -0.022(3)
C15 0.134(7) 0.067(5) 0.077(6) -0.020(5) -0.045(5) -0.009(4)
C16 0.077(5) 0.066(4) 0.071(5) -0.007(4) -0.028(4) 0.004(4)
C17 0.041(4) 0.050(4) 0.056(4) 0.008(3) -0.003(3) 0.000(3)
C18 0.048(4) 0.034(3) 0.066(4) -0.001(3) 0.002(3) -0.001(3)
C19 0.056(4) 0.037(3) 0.053(4) 0.010(3) 0.000(3) -0.004(3)
C20 0.049(4) 0.024(3) 0.075(5) -0.003(3) -0.009(4) 0.006(3)

loop_
_atom_type_symbol
_atom_type_description
_atom_type_scat_dispersion_real
_atom_type_scat_dispersion_imag
_atom_type_scat_source
C C 0.0033 0.0016 'International Tables Vol C Tables 4.2.6.8 and 6.1.1.4'
H H 0.0000 0.0000 'International Tables Vol C Tables 4.2.6.8 and 6.1.1.4'
N N 0.0061 0.0033 'International Tables Vol C Tables 4.2.6.8 and 6.1.1.4'
O O 0.0106 0.0060 'International Tables Vol C Tables 4.2.6.8 and 6.1.1.4'
Cd Cd -0.8075 1.2024 'International Tables Vol C Tables 4.2.6.8 and 6.1.1.4'

loop_
_geom_angle_atom_site_label_1
_geom_angle_atom_site_label_2
_geom_angle_atom_site_label_3
_geom_angle_site_symmetry_1
_geom_angle_site_symmetry_3
_geom_angle
N2 Cd1 O1 . . 97.72(14)
N2 Cd1 N3 . . 110.74(15)
O1 Cd1 N3 . . 94.27(14)
N2 Cd1 O3 . . 147.73(14)
O1 Cd1 O3 . . 86.93(12)
N3 Cd1 O3 . . 100.66(14)
N2 Cd1 O4 . . 93.78(14)
O1 Cd1 O4 . . 87.46(12)
N3 Cd1 O4 . . 154.90(14)
O3 Cd1 O4 . . 54.37(13)
N2 Cd1 N1 . . 74.17(14)
O1 Cd1 N1 . . 160.70(12)
N3 Cd1 N1 . . 73.11(14)
O3 Cd1 N1 . . 109.40(12)
O4 Cd1 N1 . . 110.23(12)
N2 Cd1 C20 . . 120.54(18)
O1 Cd1 C20 . . 85.40(13)
N3 Cd1 C20 . . 128.31(18)
O3 Cd1 C20 . . 27.65(14)
O4 Cd1 C20 . . 26.80(14)
N1 Cd1 C20 . . 113.85(13)
H5C O5 H5D . . 109.5
C17 O1 Cd1 . . 125.0(3)
C20 O3 Cd1 . . 94.4(3)
C20 O4 Cd1 . . 87.1(3)
C11 N1 C5 . . 108.1(4)
C11 N1 C1 . . 112.0(4)
C5 N1 C1 . . 111.6(4)
C11 N1 Cd1 . . 105.4(3)
C5 N1 Cd1 . . 101.5(2)
C1 N1 Cd1 . . 117.4(3)
N2 C10 C6 . . 121.1(5)
N2 C10 C5 . . 117.2(4)
C6 C10 C5 . . 121.6(5)
C12 N3 C13 . . 119.0(5)
C12 N3 Cd1 . . 118.7(3)
C13 N3 Cd1 . . 121.6(4)
C3 C1 N1 . . 109.0(4)
C3 C1 C2 . . 111.6(5)
N1 C1 C2 . . 111.0(4)
C3 C1 C4 . . 109.0(5)
N1 C1 C4 . . 107.0(4)
C2 C1 C4 . . 109.0(4)
C1 C2 H2A . . 109.5
C1 C2 H2B . . 109.5
H2A C2 H2B . . 109.5
C1 C2 H2C . . 109.5
H2A C2 H2C . . 109.5
H2B C2 H2C . . 109.5
C1 C3 H3A . . 109.5
C1 C3 H3B . . 109.5
H3A C3 H3B . . 109.5
C1 C3 H3C . . 109.5
H3A C3 H3C . . 109.5
H3B C3 H3C . . 109.5
C1 C4 H4A . . 109.5
C1 C4 H4B . . 109.5
H4A C4 H4B . . 109.5
C1 C4 H4C . . 109.5
H4A C4 H4C . . 109.5
H4B C4 H4C . . 109.5
N1 C5 C10 . . 116.4(4)
N1 C5 H5A . . 108.2
C10 C5 H5A . . 108.2
N1 C5 H5B . . 108.2
C10 C5 H5B . . 108.2
H5A C5 H5B . . 107.3
C7 C6 C10 . . 119.7(6)
C7 C6 H6 . . 120.2
C10 C6 H6 . . 120.2
C8 C7 C6 . . 119.2(6)
C8 C7 H7 . . 120.4
C6 C7 H7 . . 120.4
C7 C8 C9 . . 119.9(6)
C7 C8 H8 . . 120.1
C9 C8 H8 . . 120.1
N2 C9 C8 . . 121.0(6)
N2 C9 H9 . . 119.5
C8 C9 H9 . . 119.5
C10 N2 C9 . . 119.1(4)
C10 N2 Cd1 . . 118.4(3)
C9 N2 Cd1 . . 122.4(4)
N1 C11 C12 . . 114.5(4)
N1 C11 H11A . . 108.6
C12 C11 H11A . . 108.6
N1 C11 H11B . . 108.6
C12 C11 H11B . . 108.6
H11A C11 H11B . . 107.6
N3 C12 C16 . . 121.0(5)
N3 C12 C11 . . 118.7(5)
C16 C12 C11 . . 120.1(5)
N3 C13 C14 . . 122.8(6)
N3 C13 H13 . . 118.6
C14 C13 H13 . . 118.6
C13 C14 C15 . . 118.6(6)
C13 C14 H14 . . 120.7
C15 C14 H14 . . 120.7
C14 C15 C16 . . 120.1(6)
C14 C15 H15 . . 120.0
C16 C15 H15 . . 120.0
C15 C16 C12 . . 118.4(6)
C15 C16 H16 . . 120.8
C12 C16 H16 . . 120.8
O2 C17 O1 . . 126.7(5)
O2 C17 C18 . . 120.2(5)
O1 C17 C18 . . 113.0(5)
C19 C18 C17 . . 175.2(6)
C18 C19 C20 . 6_855 176.7(6)
O4 C20 O3 . . 123.8(5)
O4 C20 C19 . 6_865 120.8(6)
O3 C20 C19 . 6_865 115.4(5)
O4 C20 Cd1 . . 66.1(3)
O3 C20 Cd1 . . 57.9(3)
C19 C20 Cd1 6_865 . 171.1(4)

loop_
_geom_bond_atom_site_label_1
_geom_bond_atom_site_label_2
_geom_bond_site_symmetry_2
_geom_bond_distance
Cd1 N2 . 2.248(4)
Cd1 O1 . 2.260(3)
Cd1 N3 . 2.267(4)
Cd1 O3 . 2.308(3)
Cd1 O4 . 2.486(3)
Cd1 N1 . 2.513(4)
Cd1 C20 . 2.715(5)
O5 H5C . 0.85
O5 H5D . 0.85
O1 C17 . 1.273(5)
O2 C17 . 1.234(5)
O3 C20 . 1.264(6)
O4 C20 . 1.226(6)
N1 C11 . 1.484(6)
N1 C5 . 1.487(5)
N1 C1 . 1.540(6)
C10 N2 . 1.334(5)
C10 C6 . 1.376(6)
C10 C5 . 1.507(6)
N3 C12 . 1.335(6)
N3 C13 . 1.343(6)
C1 C3 . 1.513(7)
C1 C2 . 1.545(7)
C1 C4 . 1.554(7)
C2 H2A . 0.96
C2 H2B . 0.96
C2 H2C . 0.96
C3 H3A . 0.96
C3 H3B . 0.96
C3 H3C . 0.96
C4 H4A . 0.96
C4 H4B . 0.96
C4 H4C . 0.96
C5 H5A . 0.97
C5 H5B . 0.97
C6 C7 . 1.361(7)
C6 H6 . 0.93
C7 C8 . 1.360(8)
C7 H7 . 0.93
C8 C9 . 1.365(7)
C8 H8 . 0.93
C9 N2 . 1.354(6)
C9 H9 . 0.93
C11 C12 . 1.496(6)
C11 H11A . 0.97
C11 H11B . 0.97
C12 C16 . 1.397(7)
C13 C14 . 1.360(8)
C13 H13 . 0.93
C14 C15 . 1.366(8)
C14 H14 . 0.93
C15 C16 . 1.377(7)
C15 H15 . 0.93
C16 H16 . 0.93
C17 C18 . 1.478(7)
C18 C19 . 1.176(6)
C19 C20 6_855 1.480(7)
C20 C19 6_865 1.480(7)
